data_7130018
loop_
_publ_author_name
'Ke, Chaoqi'
'Cao, Qiuhui'
'Luo, Yao'
'Liu, Xiaohua'
'Feng, Xiaoming'

_publ_section_title
;
 Catalytic asymmetric amination of azlactones with azobenzenes
;
_journal_name_full 'Chemical Communications'
_journal_paper_doi 10.1039/D2CC01656G
_journal_year 2022
_chemical_absolute_configuration ad
_chemical_formula_moiety 'C39 H56 N4 Nd O4, 3(C F3 O3 S), C4 H10 O, 3(C H4 O)'
_chemical_formula_sum 'C49 H78 F9 N4 Nd O17 S3'
_chemical_formula_weight 1406.57
_space_group_crystal_system monoclinic
_space_group_IT_number 4
_space_group_name_Hall 'P 2yb'
_space_group_name_H-M_alt 'P 1 21 1'
_atom_sites_solution_hydrogens mixed
_atom_sites_solution_primary dual
_atom_sites_solution_secondary difmap
_audit_creation_method SHELXL-2018/3
_audit_update_record
;
2022-03-13 deposited with the CCDC.	2022-04-14 downloaded from the CCDC.
;
_cell_angle_alpha 90
_cell_angle_beta 105.8630(10)
_cell_angle_gamma 90
_cell_formula_units_Z 2
_cell_length_a 11.9119(5)
_cell_length_b 20.9804(9)
_cell_length_c 13.0380(5)
_cell_measurement_reflns_used 9451
_cell_measurement_temperature 140(2)
_cell_measurement_theta_max 27.53
_cell_measurement_theta_min 2.27
_cell_volume 3134.3(2)
_computing_cell_refinement 'Bruker SAINT'
_computing_data_collection 'Bruker APEX3'
_computing_data_reduction 'Bruker SAINT'
_computing_molecular_graphics 'Bruker SHELXTL'
_computing_publication_material 'Bruker SHELXTL'
_computing_structure_refinement 'SHELXL-2018/3 (Sheldrick, 2018)'
_computing_structure_solution 'SHELXT (Sheldrick 2008)'
_diffrn_ambient_temperature 140(2)
_diffrn_measured_fraction_theta_full 0.998
_diffrn_measured_fraction_theta_max 0.998
_diffrn_measurement_device_type 'Bruker D8 Venture Photon II'
_diffrn_measurement_method '\f and \w scans'
_diffrn_radiation_type MoK\a
_diffrn_radiation_wavelength 0.71073
_diffrn_reflns_av_R_equivalents 0.0395
_diffrn_reflns_av_unetI/netI 0.0224
_diffrn_reflns_Laue_measured_fraction_full 0.998
_diffrn_reflns_Laue_measured_fraction_max 0.998
_diffrn_reflns_limit_h_max 15
_diffrn_reflns_limit_h_min -15
_diffrn_reflns_limit_k_max 27
_diffrn_reflns_limit_k_min -27
_diffrn_reflns_limit_l_max 16
_diffrn_reflns_limit_l_min -16
_diffrn_reflns_number 183057
_diffrn_reflns_point_group_measured_fraction_full 0.997
_diffrn_reflns_point_group_measured_fraction_max 0.998
_diffrn_reflns_theta_full 25.242
_diffrn_reflns_theta_max 27.545
_diffrn_reflns_theta_min 2.272
_exptl_absorpt_coefficient_mu 1.021
_exptl_absorpt_correction_T_max 1.0000
_exptl_absorpt_correction_T_min 0.9313
_exptl_absorpt_correction_type numerical
_exptl_absorpt_process_details 'SADABS (Krause et al., 2015)'
_exptl_crystal_colour colourless
_exptl_crystal_density_diffrn 1.490
_exptl_crystal_description block
_exptl_crystal_F_000 1450
_exptl_crystal_recrystallization_method 'Re-crystallisation from solvent: MeOH, Ether'
_exptl_crystal_size_max 0.418
_exptl_crystal_size_mid 0.226
_exptl_crystal_size_min 0.156
_refine_diff_density_max 0.489
_refine_diff_density_min -0.674
_refine_diff_density_rms 0.054
_refine_ls_abs_structure_details
; 
 Flack x determined using 6693 quotients [(I+)-(I-)]/[(I+)+(I-)] 
 (Parsons, Flack and Wagner, Acta Cryst. B69 (2013) 249-259). 
;
_refine_ls_abs_structure_Flack -0.002(2)
_refine_ls_extinction_method none
_refine_ls_goodness_of_fit_ref 1.113
_refine_ls_hydrogen_treatment mixed
_refine_ls_matrix_type full
_refine_ls_number_parameters 787
_refine_ls_number_reflns 14436
_refine_ls_number_restraints 12
_refine_ls_restrained_S_all 1.114
_refine_ls_R_factor_all 0.0225
_refine_ls_R_factor_gt 0.0216
_refine_ls_shift/su_max 0.001
_refine_ls_shift/su_mean 0.000
_refine_ls_structure_factor_coef Fsqd
_refine_ls_weighting_details 'w=1/[\s^2^(Fo^2^)+(0.0178P)^2^+1.5935P] where P=(Fo^2^+2Fc^2^)/3'
_refine_ls_weighting_scheme calc
_refine_ls_wR_factor_gt 0.0485
_refine_ls_wR_factor_ref 0.0500
_reflns_Friedel_coverage 0.946
_reflns_Friedel_fraction_full 0.997
_reflns_Friedel_fraction_max 0.997
_reflns_number_gt 14154
_reflns_number_total 14436
_reflns_threshold_expression 'I > 2\s(I)'
_cod_data_source_file d2cc01656g2.cif
_cod_data_source_block loy023
_cod_original_sg_symbol_H-M 'P 21'
_cod_database_code 7130018
_shelx_shelxl_version_number 2018/3
_shelx_space_group_comment
; 
The symmetry employed for this shelxl refinement is uniquely defined 
by the following loop, which should always be used as a source of 
symmetry information in preference to the above space-group names. 
They are only intended as comments. 
;
_shelx_estimated_absorpt_t_min 0.675
_shelx_estimated_absorpt_t_max 0.857

loop_
_space_group_symop_operation_xyz
'x, y, z'
'-x, y+1/2, -z'

loop_
_atom_site_label
_atom_site_type_symbol
_atom_site_fract_x
_atom_site_fract_y
_atom_site_fract_z
_atom_site_U_iso_or_equiv
_atom_site_adp_type
_atom_site_occupancy
_atom_site_site_symmetry_order
_atom_site_calc_flag
_atom_site_refinement_flags_posn
_atom_site_refinement_flags_adp
_atom_site_refinement_flags_occupancy
_atom_site_disorder_assembly
_atom_site_disorder_group
Nd Nd 0.44798(2) 0.46022(2) 0.48852(2) 0.01492(4) Uani 1 1 d . . . . .
O1 O 0.51934(19) 0.53846(10) 0.40342(17) 0.0174(4) Uani 1 1 d . . . . .
O2 O 0.30612(19) 0.48402(10) 0.31848(17) 0.0202(4) Uani 1 1 d . . . . .
O3 O 0.32874(19) 0.53561(10) 0.53492(17) 0.0182(4) Uani 1 1 d . . . . .
O4 O 0.5565(2) 0.51520(11) 0.64813(17) 0.0207(5) Uani 1 1 d . . . . .
N1 N 0.4688(2) 0.58774(13) 0.3365(2) 0.0164(5) Uani 1 1 d . . . . .
N2 N 0.2160(2) 0.51198(13) 0.1500(2) 0.0194(5) Uani 1 1 d D . . . .
H2N H 0.211(4) 0.5380(18) 0.094(3) 0.030(12) Uiso 1 1 d D . . . .
N3 N 0.3299(2) 0.58511(12) 0.6052(2) 0.0163(5) Uani 1 1 d . . . . .
N4 N 0.6172(2) 0.57615(13) 0.7941(2) 0.0212(5) Uani 1 1 d D . . . .
H4N H 0.598(3) 0.6035(15) 0.836(3) 0.022(9) Uiso 1 1 d D . . . .
C1 C 0.3909(3) 0.62799(15) 0.3839(2) 0.0196(6) Uani 1 1 d . . . . .
H1A H 0.318042 0.604154 0.379631 0.023 Uiso 1 1 calc R U . . .
H1B H 0.369649 0.667193 0.340707 0.023 Uiso 1 1 calc R U . . .
C2 C 0.4464(3) 0.64690(15) 0.5001(2) 0.0209(6) Uani 1 1 d . . . . .
H2A H 0.507813 0.615740 0.533760 0.025 Uiso 1 1 calc R U . . .
H2B H 0.483378 0.689350 0.502653 0.025 Uiso 1 1 calc R U . . .
C3 C 0.3543(3) 0.64885(18) 0.5614(3) 0.0222(7) Uani 1 1 d . . . . .
H3A H 0.380148 0.679160 0.621443 0.027 Uiso 1 1 calc R U . . .
H3B H 0.280705 0.665444 0.513596 0.027 Uiso 1 1 calc R U . . .
C11 C 0.5650(3) 0.62493(16) 0.3045(3) 0.0214(6) Uani 1 1 d . . . . .
H11 H 0.535033 0.667218 0.273440 0.026 Uiso 1 1 calc R U . . .
C12 C 0.6776(3) 0.63323(16) 0.3948(3) 0.0249(7) Uani 1 1 d . . . . .
H12A H 0.690043 0.678530 0.416172 0.030 Uiso 1 1 calc R U . . .
H12B H 0.675048 0.607592 0.457920 0.030 Uiso 1 1 calc R U . . .
C13 C 0.7739(3) 0.6093(2) 0.3470(4) 0.0436(10) Uani 1 1 d . . . . .
H13A H 0.800397 0.643723 0.307089 0.052 Uiso 1 1 calc R U . . .
H13B H 0.841696 0.593394 0.403424 0.052 Uiso 1 1 calc R U . . .
C14 C 0.7167(3) 0.5560(2) 0.2731(4) 0.0432(11) Uani 1 1 d . . . . .
H14A H 0.712249 0.516601 0.313624 0.052 Uiso 1 1 calc R U . . .
H14B H 0.760075 0.546842 0.219971 0.052 Uiso 1 1 calc R U . . .
C15 C 0.5942(4) 0.5819(2) 0.2189(3) 0.0262(9) Uani 1 1 d . . . . .
H15 H 0.597254 0.608456 0.156030 0.031 Uiso 1 1 calc R U . . .
C16 C 0.4948(3) 0.53344(17) 0.1849(3) 0.0238(7) Uani 1 1 d . . . . .
H16A H 0.467521 0.529729 0.106285 0.029 Uiso 1 1 calc R U . . .
H16B H 0.519440 0.490904 0.215777 0.029 Uiso 1 1 calc R U . . .
C17 C 0.4001(3) 0.56158(15) 0.2299(2) 0.0174(6) Uani 1 1 d . . . . .
H17 H 0.363447 0.598210 0.183708 0.021 Uiso 1 1 calc R U . . .
C18 C 0.3035(3) 0.51597(14) 0.2383(2) 0.0165(6) Uani 1 1 d . . . . .
C21 C 0.1219(2) 0.4674(2) 0.1442(2) 0.0202(7) Uani 1 1 d . . . . .
C22 C 0.1331(3) 0.40561(17) 0.1092(3) 0.0253(7) Uani 1 1 d . . . . .
C23 C 0.0434(3) 0.36302(18) 0.1069(3) 0.0338(8) Uani 1 1 d . . . . .
H23 H 0.048083 0.320850 0.081864 0.041 Uiso 1 1 calc R U . . .
C24 C -0.0525(3) 0.3807(2) 0.1402(3) 0.0356(9) Uani 1 1 d . . . . .
H24 H -0.113152 0.350869 0.138086 0.043 Uiso 1 1 calc R U . . .
C25 C -0.0597(3) 0.44197(17) 0.1767(3) 0.0297(8) Uani 1 1 d . . . . .
H25 H -0.125262 0.453689 0.200802 0.036 Uiso 1 1 calc R U . . .
C26 C 0.0264(3) 0.48670(17) 0.1789(3) 0.0240(7) Uani 1 1 d . . . . .
C27 C 0.2408(4) 0.3844(2) 0.0786(3) 0.0349(9) Uani 1 1 d . . . . .
H27A H 0.244296 0.337294 0.079942 0.042 Uiso 1 1 calc R U . . .
H27B H 0.310750 0.400509 0.132395 0.042 Uiso 1 1 calc R U . . .
C28 C 0.2440(4) 0.4077(3) -0.0315(4) 0.0563(13) Uani 1 1 d . . . . .
H28A H 0.317660 0.394667 -0.045061 0.084 Uiso 1 1 calc R U . . .
H28B H 0.237924 0.454327 -0.034330 0.084 Uiso 1 1 calc R U . . .
H28C H 0.178530 0.389177 -0.085913 0.084 Uiso 1 1 calc R U . . .
C29 C 0.0154(3) 0.55411(19) 0.2158(3) 0.0304(8) Uani 1 1 d . . . . .
H29A H 0.094126 0.570839 0.251390 0.036 Uiso 1 1 calc R U . . .
H29B H -0.030326 0.553766 0.268792 0.036 Uiso 1 1 calc R U . . .
C30 C -0.0438(4) 0.5983(2) 0.1239(4) 0.0476(11) Uani 1 1 d . . . . .
H30A H -0.056805 0.640063 0.152361 0.071 Uiso 1 1 calc R U . . .
H30B H -0.118854 0.579984 0.084464 0.071 Uiso 1 1 calc R U . . .
H30C H 0.006259 0.603236 0.076010 0.071 Uiso 1 1 calc R U . . .
C31 C 0.2118(3) 0.58804(16) 0.6317(2) 0.0205(6) Uani 1 1 d . . . . .
H31 H 0.203230 0.629783 0.665848 0.025 Uiso 1 1 calc R U . . .
C32 C 0.1074(3) 0.57649(18) 0.5354(3) 0.0271(7) Uani 1 1 d . . . . .
H32A H 0.133280 0.564070 0.472213 0.032 Uiso 1 1 calc R U . . .
H32B H 0.058157 0.615155 0.517932 0.032 Uiso 1 1 calc R U . . .
C33 C 0.0404(3) 0.5219(2) 0.5705(3) 0.0341(8) Uani 1 1 d . . . . .
H33A H -0.016767 0.538626 0.606343 0.041 Uiso 1 1 calc R U . . .
H33B H -0.001398 0.495761 0.508572 0.041 Uiso 1 1 calc R U . . .
C34 C 0.1350(3) 0.48247(18) 0.6482(3) 0.0305(8) Uani 1 1 d . . . . .
H34A H 0.101324 0.456320 0.695631 0.037 Uiso 1 1 calc R U . . .
H34B H 0.175906 0.454169 0.609413 0.037 Uiso 1 1 calc R U . . .
C35 C 0.2174(3) 0.53321(17) 0.7113(3) 0.0232(7) Uani 1 1 d . . . . .
H35 H 0.187220 0.548487 0.771436 0.028 Uiso 1 1 calc R U . . .
C36 C 0.3471(3) 0.51595(17) 0.7543(3) 0.0243(7) Uani 1 1 d . . . . .
H36A H 0.370469 0.514091 0.833202 0.029 Uiso 1 1 calc R U . . .
H36B H 0.363897 0.474304 0.726004 0.029 Uiso 1 1 calc R U . . .
C37 C 0.4110(3) 0.56997(15) 0.7145(2) 0.0181(6) Uani 1 1 d . . . . .
H37 H 0.414509 0.607887 0.761734 0.022 Uiso 1 1 calc R U . . .
C38 C 0.5350(3) 0.55217(14) 0.7137(2) 0.0170(6) Uani 1 1 d . . . . .
C41 C 0.7378(3) 0.55669(17) 0.8162(2) 0.0227(7) Uani 1 1 d . . . . .
C42 C 0.7704(3) 0.49773(18) 0.8639(3) 0.0257(7) Uani 1 1 d . . . . .
C43 C 0.8879(3) 0.48116(19) 0.8864(3) 0.0328(9) Uani 1 1 d . . . . .
H43 H 0.913431 0.441226 0.918779 0.039 Uiso 1 1 calc R U . . .
C44 C 0.9677(3) 0.5221(2) 0.8621(3) 0.0369(9) Uani 1 1 d . . . . .
H44 H 1.047722 0.510329 0.878927 0.044 Uiso 1 1 calc R U . . .
C45 C 0.9326(3) 0.5795(2) 0.8139(3) 0.0361(9) Uani 1 1 d . . . . .
H45 H 0.988698 0.606914 0.797290 0.043 Uiso 1 1 calc R U . . .
C46 C 0.8158(3) 0.59864(18) 0.7888(3) 0.0302(8) Uani 1 1 d . . . . .
C47 C 0.6834(3) 0.4522(2) 0.8901(3) 0.0311(8) Uani 1 1 d . . . . .
H47A H 0.720110 0.409730 0.905803 0.037 Uiso 1 1 calc R U . . .
H47B H 0.615417 0.447915 0.826783 0.037 Uiso 1 1 calc R U . . .
C48 C 0.6400(3) 0.4736(2) 0.9856(3) 0.0401(12) Uani 1 1 d . . . . .
H48A H 0.579351 0.444296 0.994487 0.060 Uiso 1 1 calc R U . . .
H48B H 0.607738 0.516797 0.972727 0.060 Uiso 1 1 calc R U . . .
H48C H 0.705358 0.473467 1.050435 0.060 Uiso 1 1 calc R U . . .
C49 C 0.7730(4) 0.6604(2) 0.7313(4) 0.0513(12) Uani 1 1 d D . . . .
H49A H 0.774704 0.656217 0.656115 0.062 Uiso 0.273(9) 1 calc R U P A 1
H49B H 0.690633 0.666945 0.731287 0.062 Uiso 0.273(9) 1 calc R U P A 1
H49C H 0.701527 0.650873 0.673595 0.062 Uiso 0.727(9) 1 calc R U P A 2
H49D H 0.749879 0.689145 0.782282 0.062 Uiso 0.727(9) 1 calc R U P A 2
C50X C 0.841(2) 0.7178(10) 0.7774(18) 0.072(2) Uani 0.273(9) 1 d D . P A 1
H50A H 0.811395 0.754748 0.732082 0.108 Uiso 0.273(9) 1 calc R U P A 1
H50B H 0.923253 0.711075 0.781540 0.108 Uiso 0.273(9) 1 calc R U P A 1
H50C H 0.832308 0.725389 0.849091 0.108 Uiso 0.273(9) 1 calc R U P A 1
C50Y C 0.8534(8) 0.6958(4) 0.6840(7) 0.072(2) Uani 0.727(9) 1 d D . P A 2
H50D H 0.810178 0.729143 0.636634 0.108 Uiso 0.727(9) 1 calc R U P A 2
H50E H 0.888378 0.666473 0.643011 0.108 Uiso 0.727(9) 1 calc R U P A 2
H50F H 0.915047 0.715431 0.740831 0.108 Uiso 0.727(9) 1 calc R U P A 2
S1S S 0.52642(9) 0.31795(4) 0.34417(7) 0.02769(19) Uani 1 1 d . . . . .
S2S S 0.47433(10) 0.31289(4) 0.65712(7) 0.0330(2) Uani 1 1 d . . . . .
S3S S 0.28046(9) 0.65093(4) 0.96029(7) 0.02888(19) Uani 1 1 d . . . . .
F1S F 0.6748(3) 0.38583(15) 0.2749(3) 0.0581(8) Uani 1 1 d . . . . .
F2S F 0.6568(3) 0.28891(14) 0.2203(3) 0.0637(8) Uani 1 1 d . . . . .
F3S F 0.5230(3) 0.35702(14) 0.1520(2) 0.0534(7) Uani 1 1 d . . . . .
F4S F 0.4709(3) 0.34393(14) 0.8506(2) 0.0611(8) Uani 1 1 d . . . . .
F5S F 0.3773(3) 0.25812(12) 0.7911(2) 0.0645(9) Uani 1 1 d . . . . .
F6S F 0.3046(3) 0.34955(14) 0.7353(3) 0.0595(8) Uani 1 1 d . . . . .
F7S F 0.2559(4) 0.76949(13) 1.0089(3) 0.0795(11) Uani 1 1 d . . . . .
F8S F 0.0956(3) 0.71650(18) 0.9620(3) 0.0839(12) Uani 1 1 d . . . . .
F9S F 0.2138(3) 0.70025(16) 1.1164(2) 0.0677(9) Uani 1 1 d . . . . .
O1S O 0.4655(2) 0.37667(12) 0.3550(2) 0.0300(6) Uani 1 1 d . . . . .
O2S O 0.6220(3) 0.30410(13) 0.4366(2) 0.0399(7) Uani 1 1 d . . . . .
O3S O 0.4536(3) 0.26539(13) 0.2997(2) 0.0419(7) Uani 1 1 d . . . . .
O4S O 0.4922(2) 0.38013(12) 0.6381(2) 0.0300(5) Uani 1 1 d . . . . .
O5S O 0.5772(3) 0.27666(14) 0.7001(3) 0.0500(8) Uani 1 1 d . . . . .
O6S O 0.3878(3) 0.28332(14) 0.5711(3) 0.0448(9) Uani 1 1 d . . . . .
O7S O 0.2645(3) 0.66723(15) 0.8511(2) 0.0535(9) Uani 1 1 d . . . . .
O8S O 0.3989(3) 0.65560(16) 1.0276(2) 0.0430(7) Uani 1 1 d . . . . .
O9S O 0.2216(3) 0.59402(13) 0.9783(2) 0.0371(6) Uani 1 1 d . . . . .
C1S C 0.5994(5) 0.3384(2) 0.2422(4) 0.0399(12) Uani 1 1 d . . . . .
C2S C 0.4030(4) 0.31643(19) 0.7646(3) 0.0423(10) Uani 1 1 d . . . . .
C3S C 0.2087(5) 0.7135(2) 1.0148(4) 0.0493(12) Uani 1 1 d . . . . .
O10S O 0.6573(2) 0.42761(12) 0.5207(2) 0.0271(5) Uani 1 1 d D . . . .
H10O H 0.658(2) 0.3907(13) 0.500(2) 0.032(11) Uiso 1 1 d D . . . .
O11S O 0.2759(2) 0.39063(13) 0.4755(2) 0.0308(6) Uani 1 1 d D . . . .
H11O H 0.300(4) 0.3558(15) 0.497(4) 0.043(14) Uiso 1 1 d D . . . .
O12S O 0.5892(3) 0.65805(16) 0.9498(3) 0.0494(8) Uani 1 1 d D . . . .
H12O H 0.517(3) 0.6550(18) 0.949(4) 0.10(3) Uiso 1 1 d D . . . .
O13S O 0.9186(5) 0.2336(2) 0.5832(5) 0.1091(18) Uani 1 1 d . . . . .
C4S C 0.9206(8) 0.2694(4) 0.4158(8) 0.116(3) Uani 1 1 d . . . . .
H4SA H 0.916105 0.309031 0.375200 0.175 Uiso 1 1 calc R U . . .
H4SB H 0.848510 0.244953 0.388399 0.175 Uiso 1 1 calc R U . . .
H4SC H 0.987185 0.244086 0.408497 0.175 Uiso 1 1 calc R U . . .
C5S C 0.9350(11) 0.2837(5) 0.5235(9) 0.150(5) Uani 1 1 d . . . . .
H5S1 H 1.014885 0.300502 0.553938 0.180 Uiso 1 1 calc R U . . .
H5S2 H 0.879433 0.317849 0.528424 0.180 Uiso 1 1 calc R U . . .
C6S C 0.8806(14) 0.2537(7) 0.6776(9) 0.194(7) Uani 1 1 d . . . . .
H6SA H 0.859519 0.215569 0.712940 0.233 Uiso 1 1 calc R U . . .
H6SB H 0.810153 0.280773 0.653901 0.233 Uiso 1 1 calc R U . . .
C7S C 0.9749(14) 0.2906(6) 0.7573(9) 0.227(9) Uani 1 1 d . . . . .
H7SA H 1.049766 0.268436 0.768323 0.340 Uiso 1 1 calc R U . . .
H7SB H 0.954916 0.293524 0.825183 0.340 Uiso 1 1 calc R U . . .
H7SC H 0.981096 0.333510 0.729757 0.340 Uiso 1 1 calc R U . . .
C10X C 0.7616(8) 0.4382(6) 0.6101(8) 0.0393(17) Uani 0.507(10) 1 d D . P B 1
H10A H 0.831639 0.428747 0.587253 0.059 Uiso 0.507(10) 1 calc DR U P B 1
H10B H 0.758910 0.410253 0.669565 0.059 Uiso 0.507(10) 1 calc DR U P B 1
H10C H 0.763778 0.482800 0.633105 0.059 Uiso 0.507(10) 1 calc DR U P B 1
C10Y C 0.7599(7) 0.4626(7) 0.5649(9) 0.0393(17) Uani 0.493(10) 1 d D . P B 2
H10D H 0.811160 0.459981 0.517622 0.059 Uiso 0.493(10) 1 calc DR U P B 2
H10E H 0.800229 0.444959 0.634848 0.059 Uiso 0.493(10) 1 calc DR U P B 2
H10F H 0.739925 0.507303 0.572963 0.059 Uiso 0.493(10) 1 calc DR U P B 2
C11S C 0.1597(4) 0.3917(3) 0.4066(4) 0.0548(13) Uani 1 1 d . . . . .
H11B H 0.106130 0.373219 0.443712 0.082 Uiso 1 1 calc R U . . .
H11C H 0.156483 0.366890 0.342251 0.082 Uiso 1 1 calc R U . . .
H11D H 0.136775 0.435876 0.386753 0.082 Uiso 1 1 calc R U . . .
C12S C 0.6526(7) 0.7141(3) 0.9712(5) 0.077(2) Uani 1 1 d . . . . .
H12C H 0.607950 0.746004 0.998524 0.115 Uiso 1 1 calc DR U . . .
H12D H 0.667833 0.730013 0.905616 0.115 Uiso 1 1 calc DR U . . .
H12E H 0.726874 0.706065 1.024709 0.115 Uiso 1 1 calc DR U . . .

loop_
_atom_site_aniso_label
_atom_site_aniso_U_11
_atom_site_aniso_U_22
_atom_site_aniso_U_33
_atom_site_aniso_U_23
_atom_site_aniso_U_13
_atom_site_aniso_U_12
Nd 0.01808(7) 0.01168(6) 0.01520(6) 0.00014(8) 0.00487(4) 0.00063(8)
O1 0.0150(10) 0.0166(11) 0.0200(11) 0.0043(8) 0.0037(9) 0.0012(8)
O2 0.0196(11) 0.0209(10) 0.0191(10) 0.0025(8) 0.0040(8) -0.0042(8)
O3 0.0187(11) 0.0178(11) 0.0179(10) -0.0048(8) 0.0046(9) -0.0014(9)
O4 0.0185(11) 0.0232(12) 0.0197(11) -0.0029(9) 0.0042(9) 0.0038(9)
N1 0.0154(13) 0.0152(13) 0.0205(13) 0.0033(10) 0.0079(11) -0.0010(10)
N2 0.0164(14) 0.0230(14) 0.0188(13) 0.0008(10) 0.0049(11) -0.0002(11)
N3 0.0147(12) 0.0170(12) 0.0175(12) -0.0019(10) 0.0047(10) 0.0010(10)
N4 0.0159(13) 0.0251(14) 0.0221(13) -0.0050(11) 0.0042(10) 0.0014(11)
C1 0.0164(15) 0.0188(15) 0.0250(15) 0.0007(12) 0.0080(12) 0.0036(12)
C2 0.0215(16) 0.0146(14) 0.0270(16) -0.0019(12) 0.0074(13) -0.0017(12)
C3 0.0223(17) 0.0195(17) 0.0248(17) 0.0000(14) 0.0065(14) 0.0016(14)
C11 0.0180(15) 0.0184(15) 0.0304(17) 0.0055(13) 0.0111(13) -0.0014(12)
C12 0.0165(16) 0.0217(16) 0.0362(18) -0.0020(14) 0.0068(14) -0.0045(13)
C13 0.0203(19) 0.054(3) 0.057(3) -0.011(2) 0.0109(18) -0.0013(18)
C14 0.021(2) 0.052(3) 0.060(3) -0.019(2) 0.0166(19) 0.0017(19)
C15 0.0216(19) 0.032(2) 0.030(2) -0.0020(16) 0.0149(16) -0.0035(16)
C16 0.0212(16) 0.0290(18) 0.0243(16) -0.0022(14) 0.0116(13) 0.0009(14)
C17 0.0175(15) 0.0182(14) 0.0177(14) 0.0027(11) 0.0066(11) 0.0015(12)
C18 0.0160(14) 0.0158(14) 0.0185(14) -0.0016(11) 0.0062(11) 0.0026(11)
C21 0.0159(12) 0.026(2) 0.0167(11) 0.0006(15) 0.0010(9) -0.0018(15)
C22 0.0240(18) 0.0259(18) 0.0241(16) -0.0020(13) 0.0034(14) 0.0021(14)
C23 0.034(2) 0.0272(19) 0.0346(19) -0.0041(15) -0.0008(16) -0.0050(15)
C24 0.0270(19) 0.039(2) 0.036(2) 0.0017(17) 0.0012(16) -0.0154(16)
C25 0.0185(16) 0.040(2) 0.0303(17) -0.0002(13) 0.0061(13) -0.0031(13)
C26 0.0186(16) 0.0302(16) 0.0213(15) -0.0020(13) 0.0023(12) 0.0005(13)
C27 0.032(2) 0.031(2) 0.043(2) -0.0078(17) 0.0108(17) 0.0077(16)
C28 0.051(3) 0.077(4) 0.047(3) -0.013(2) 0.024(2) 0.015(3)
C29 0.0203(16) 0.038(2) 0.0342(18) -0.0101(16) 0.0105(14) 0.0012(15)
C30 0.058(3) 0.034(2) 0.053(3) 0.000(2) 0.018(2) 0.010(2)
C31 0.0149(15) 0.0257(16) 0.0218(15) -0.0008(12) 0.0066(12) 0.0021(12)
C32 0.0161(16) 0.0366(19) 0.0271(17) -0.0008(14) 0.0036(13) 0.0027(14)
C33 0.0236(18) 0.042(2) 0.036(2) -0.0064(17) 0.0079(15) -0.0079(16)
C34 0.0255(17) 0.0320(18) 0.0347(18) -0.0005(14) 0.0094(15) -0.0098(14)
C35 0.0197(16) 0.0303(18) 0.0208(15) -0.0002(13) 0.0080(13) -0.0035(13)
C36 0.0238(17) 0.0292(18) 0.0216(16) 0.0040(13) 0.0092(13) 0.0007(14)
C37 0.0163(15) 0.0217(16) 0.0157(13) -0.0005(12) 0.0034(11) 0.0002(12)
C38 0.0181(15) 0.0163(14) 0.0171(14) 0.0014(11) 0.0056(11) 0.0009(12)
C41 0.0151(15) 0.0325(18) 0.0188(14) -0.0086(13) 0.0018(12) 0.0012(13)
C42 0.0224(17) 0.035(2) 0.0185(15) -0.0023(13) 0.0037(13) 0.0022(14)
C43 0.0249(17) 0.047(2) 0.0242(16) 0.0048(14) 0.0035(13) 0.0117(15)
C44 0.0191(17) 0.060(3) 0.0302(19) -0.0035(18) 0.0050(15) 0.0064(17)
C45 0.0212(18) 0.049(2) 0.041(2) -0.0033(18) 0.0133(16) -0.0051(17)
C46 0.0234(18) 0.034(2) 0.0340(19) -0.0031(15) 0.0093(15) -0.0030(15)
C47 0.0286(16) 0.033(2) 0.0302(15) 0.0069(17) 0.0060(12) 0.0003(17)
C48 0.0326(19) 0.058(4) 0.0319(17) 0.0080(18) 0.0118(15) -0.0011(18)
C49 0.044(3) 0.039(2) 0.079(3) 0.010(2) 0.028(2) 0.002(2)
C50X 0.065(5) 0.072(5) 0.076(5) 0.025(4) 0.014(4) -0.026(4)
C50Y 0.065(5) 0.072(5) 0.076(5) 0.025(4) 0.014(4) -0.026(4)
S1S 0.0358(5) 0.0185(4) 0.0289(4) -0.0050(3) 0.0090(4) 0.0026(4)
S2S 0.0572(6) 0.0172(4) 0.0322(5) 0.0068(3) 0.0251(4) 0.0072(4)
S3S 0.0432(5) 0.0228(4) 0.0229(4) 0.0023(3) 0.0128(4) -0.0012(4)
F1S 0.0518(18) 0.0496(17) 0.082(2) -0.0017(16) 0.0341(16) -0.0111(14)
F2S 0.074(2) 0.0555(17) 0.0744(19) -0.0062(15) 0.0429(17) 0.0283(15)
F3S 0.0600(18) 0.0633(18) 0.0428(15) 0.0116(13) 0.0240(13) 0.0125(14)
F4S 0.096(2) 0.0578(18) 0.0383(14) -0.0058(13) 0.0341(15) -0.0033(16)
F5S 0.124(3) 0.0259(12) 0.0707(18) 0.0090(12) 0.072(2) 0.0000(15)
F6S 0.070(2) 0.0463(16) 0.079(2) 0.0041(14) 0.0486(17) 0.0111(14)
F7S 0.120(3) 0.0285(15) 0.075(2) -0.0115(14) 0.001(2) 0.0117(17)
F8S 0.056(2) 0.085(2) 0.095(3) -0.002(2) -0.0072(19) 0.0417(18)
F9S 0.082(2) 0.083(2) 0.0430(16) -0.0131(15) 0.0261(16) 0.0233(18)
O1S 0.0340(15) 0.0276(14) 0.0272(13) -0.0084(11) 0.0063(11) 0.0073(11)
O2S 0.0485(17) 0.0249(14) 0.0396(15) -0.0032(11) 0.0007(13) 0.0116(12)
O3S 0.0532(19) 0.0283(14) 0.0440(16) -0.0105(12) 0.0131(14) -0.0081(13)
O4S 0.0415(16) 0.0210(12) 0.0274(13) 0.0073(10) 0.0096(11) 0.0015(11)
O5S 0.072(2) 0.0377(17) 0.0511(18) 0.0184(14) 0.0346(17) 0.0266(15)
O6S 0.074(3) 0.0199(14) 0.0453(18) -0.0022(12) 0.0251(18) -0.0067(15)
O7S 0.101(3) 0.0368(16) 0.0240(14) 0.0012(12) 0.0193(16) -0.0171(17)
O8S 0.0354(16) 0.0521(18) 0.0443(16) 0.0068(14) 0.0160(13) -0.0008(14)
O9S 0.0477(17) 0.0329(15) 0.0292(13) 0.0068(11) 0.0078(12) -0.0072(12)
C1S 0.039(3) 0.038(3) 0.046(3) -0.001(2) 0.018(2) 0.012(2)
C2S 0.071(3) 0.0218(19) 0.045(2) 0.0048(17) 0.035(2) 0.0063(19)
C3S 0.059(3) 0.040(3) 0.045(3) -0.0065(19) 0.007(2) 0.016(2)
O10S 0.0269(13) 0.0182(12) 0.0346(13) -0.0082(10) 0.0055(10) 0.0017(10)
O11S 0.0327(15) 0.0276(14) 0.0316(14) 0.0016(11) 0.0078(12) -0.0116(11)
O12S 0.053(2) 0.0478(18) 0.0588(19) -0.0257(15) 0.0341(16) -0.0155(15)
O13S 0.118(5) 0.074(3) 0.146(5) 0.003(3) 0.055(4) -0.022(3)
C4S 0.106(7) 0.104(7) 0.133(8) 0.013(6) 0.022(6) -0.040(5)
C5S 0.213(12) 0.106(7) 0.143(9) 0.009(7) 0.069(9) -0.084(8)
C6S 0.315(19) 0.179(12) 0.116(9) -0.033(8) 0.105(11) -0.130(13)
C7S 0.32(2) 0.184(13) 0.123(9) 0.026(8) -0.025(11) -0.171(14)
C10X 0.020(2) 0.047(5) 0.047(5) -0.013(3) 0.002(3) 0.002(3)
C10Y 0.020(2) 0.047(5) 0.047(5) -0.013(3) 0.002(3) 0.002(3)
C11S 0.040(3) 0.080(4) 0.039(2) 0.011(2) 0.0027(19) -0.030(2)
C12S 0.121(6) 0.064(4) 0.061(3) -0.030(3) 0.052(4) -0.047(4)

loop_
_atom_type_symbol
_atom_type_description
_atom_type_scat_dispersion_real
_atom_type_scat_dispersion_imag
_atom_type_scat_source
C C 0.0033 0.0016 'International Tables Vol C Tables 4.2.6.8 and 6.1.1.4'
H H 0.0000 0.0000 'International Tables Vol C Tables 4.2.6.8 and 6.1.1.4'
N N 0.0061 0.0033 'International Tables Vol C Tables 4.2.6.8 and 6.1.1.4'
O O 0.0106 0.0060 'International Tables Vol C Tables 4.2.6.8 and 6.1.1.4'
F F 0.0171 0.0103 'International Tables Vol C Tables 4.2.6.8 and 6.1.1.4'
S S 0.1246 0.1234 'International Tables Vol C Tables 4.2.6.8 and 6.1.1.4'
Nd Nd -0.1943 3.0179 'International Tables Vol C Tables 4.2.6.8 and 6.1.1.4'

loop_
_geom_angle_atom_site_label_1
_geom_angle_atom_site_label_2
_geom_angle_atom_site_label_3
_geom_angle
_geom_angle_site_symmetry_1
_geom_angle_site_symmetry_3
_geom_angle_publ_flag
O1 Nd O3 88.40(8) . . ?
O1 Nd O4 83.82(8) . . ?
O3 Nd O4 70.82(8) . . ?
O1 Nd O2 70.59(8) . . ?
O3 Nd O2 77.05(8) . . ?
O4 Nd O2 139.18(7) . . ?
O1 Nd O11S 143.40(9) . . ?
O3 Nd O11S 82.29(9) . . ?
O4 Nd O11S 125.14(8) . . ?
O2 Nd O11S 72.84(8) . . ?
O1 Nd O10S 77.95(8) . . ?
O3 Nd O10S 142.75(8) . . ?
O4 Nd O10S 73.34(8) . . ?
O2 Nd O10S 128.08(8) . . ?
O11S Nd O10S 127.96(9) . . ?
O1 Nd O4S 146.42(9) . . ?
O3 Nd O4S 105.50(8) . . ?
O4 Nd O4S 72.71(8) . . ?
O2 Nd O4S 141.74(8) . . ?
O11S Nd O4S 69.81(9) . . ?
O10S Nd O4S 72.57(9) . . ?
O1 Nd O1S 93.01(8) . . ?
O3 Nd O1S 146.00(8) . . ?
O4 Nd O1S 143.12(8) . . ?
O2 Nd O1S 71.50(8) . . ?
O11S Nd O1S 76.49(9) . . ?
O10S Nd O1S 70.07(8) . . ?
O4S Nd O1S 91.80(9) . . ?
N1 O1 Nd 133.86(18) . . ?
C18 O2 Nd 136.9(2) . . ?
N3 O3 Nd 142.27(17) . . ?
C38 O4 Nd 137.1(2) . . ?
O1 N1 C1 111.8(2) . . ?
O1 N1 C17 110.0(2) . . ?
C1 N1 C17 110.0(2) . . ?
O1 N1 C11 108.9(2) . . ?
C1 N1 C11 114.6(2) . . ?
C17 N1 C11 101.1(2) . . ?
C18 N2 C21 120.0(3) . . ?
O3 N3 C3 112.5(2) . . ?
O3 N3 C37 110.7(2) . . ?
C3 N3 C37 113.6(2) . . ?
O3 N3 C31 109.5(2) . . ?
C3 N3 C31 109.3(2) . . ?
C37 N3 C31 100.5(2) . . ?
C38 N4 C41 122.1(3) . . ?
N1 C1 C2 113.8(3) . . ?
C3 C2 C1 110.4(3) . . ?
N3 C3 C2 114.5(3) . . ?
C12 C11 N1 114.2(3) . . ?
C12 C11 C15 107.4(3) . . ?
N1 C11 C15 103.3(3) . . ?
C13 C12 C11 104.2(3) . . ?
C14 C13 C12 104.1(3) . . ?
C13 C14 C15 103.8(4) . . ?
C16 C15 C14 117.4(4) . . ?
C16 C15 C11 106.7(3) . . ?
C14 C15 C11 104.3(3) . . ?
C17 C16 C15 103.1(3) . . ?
N1 C17 C18 113.1(2) . . ?
N1 C17 C16 102.9(2) . . ?
C18 C17 C16 115.9(3) . . ?
O2 C18 N2 122.1(3) . . ?
O2 C18 C17 123.9(3) . . ?
N2 C18 C17 114.0(3) . . ?
C22 C21 C26 122.4(3) . . ?
C22 C21 N2 118.5(3) . . ?
C26 C21 N2 119.0(3) . . ?
C23 C22 C21 117.7(3) . . ?
C23 C22 C27 120.6(3) . . ?
C21 C22 C27 121.6(3) . . ?
C24 C23 C22 121.3(4) . . ?
C23 C24 C25 119.5(3) . . ?
C24 C25 C26 121.5(3) . . ?
C25 C26 C21 117.5(3) . . ?
C25 C26 C29 120.8(3) . . ?
C21 C26 C29 121.6(3) . . ?
C22 C27 C28 113.3(3) . . ?
C26 C29 C30 112.4(3) . . ?
C32 C31 C35 108.2(3) . . ?
C32 C31 N3 113.4(2) . . ?
C35 C31 N3 104.4(2) . . ?
C31 C32 C33 104.2(3) . . ?
C34 C33 C32 104.6(3) . . ?
C35 C34 C33 103.2(3) . . ?
C34 C35 C36 117.8(3) . . ?
C34 C35 C31 104.8(3) . . ?
C36 C35 C31 106.0(3) . . ?
C37 C36 C35 104.2(3) . . ?
N3 C37 C38 114.4(2) . . ?
N3 C37 C36 103.0(2) . . ?
C38 C37 C36 113.1(3) . . ?
O4 C38 N4 122.7(3) . . ?
O4 C38 C37 123.0(3) . . ?
N4 C38 C37 114.2(3) . . ?
C42 C41 C46 123.4(3) . . ?
C42 C41 N4 118.8(3) . . ?
C46 C41 N4 117.8(3) . . ?
C41 C42 C43 117.2(3) . . ?
C41 C42 C47 122.4(3) . . ?
C43 C42 C47 120.3(3) . . ?
C44 C43 C42 120.8(4) . . ?
C45 C44 C43 120.6(3) . . ?
C44 C45 C46 121.3(4) . . ?
C41 C46 C45 116.7(4) . . ?
C41 C46 C49 120.5(3) . . ?
C45 C46 C49 122.7(4) . . ?
C42 C47 C48 113.6(3) . . ?
C50Y C49 C46 117.9(5) . . ?
C50X C49 C46 114.9(10) . . ?
O3S S1S O2S 115.97(18) . . ?
O3S S1S O1S 115.47(18) . . ?
O2S S1S O1S 112.94(16) . . ?
O3S S1S C1S 104.1(2) . . ?
O2S S1S C1S 103.4(2) . . ?
O1S S1S C1S 102.8(2) . . ?
O5S S2S O6S 115.7(2) . . ?
O5S S2S O4S 115.74(19) . . ?
O6S S2S O4S 113.02(17) . . ?
O5S S2S C2S 104.6(2) . . ?
O6S S2S C2S 103.3(2) . . ?
O4S S2S C2S 102.20(17) . . ?
O7S S3S O9S 115.13(18) . . ?
O7S S3S O8S 115.5(2) . . ?
O9S S3S O8S 113.34(18) . . ?
O7S S3S C3S 105.6(2) . . ?
O9S S3S C3S 103.5(2) . . ?
O8S S3S C3S 101.5(2) . . ?
S1S O1S Nd 142.51(16) . . ?
S2S O4S Nd 140.18(16) . . ?
F2S C1S F1S 108.4(4) . . ?
F2S C1S F3S 108.1(4) . . ?
F1S C1S F3S 107.6(4) . . ?
F2S C1S S1S 110.6(4) . . ?
F1S C1S S1S 110.8(3) . . ?
F3S C1S S1S 111.3(3) . . ?
F4S C2S F6S 107.7(3) . . ?
F4S C2S F5S 108.2(4) . . ?
F6S C2S F5S 108.0(4) . . ?
F4S C2S S2S 111.3(3) . . ?
F6S C2S S2S 111.1(3) . . ?
F5S C2S S2S 110.5(3) . . ?
F7S C3S F8S 108.4(4) . . ?
F7S C3S F9S 109.9(4) . . ?
F8S C3S F9S 106.7(5) . . ?
F7S C3S S3S 111.6(4) . . ?
F8S C3S S3S 110.4(3) . . ?
F9S C3S S3S 109.8(3) . . ?
C10Y O10S Nd 129.7(5) . . ?
C10X O10S Nd 132.6(4) . . ?
C11S O11S Nd 132.3(2) . . ?
C5S O13S C6S 112.3(8) . . ?
O13S C5S C4S 114.3(8) . . ?
O13S C6S C7S 112.1(11) . . ?

loop_
_geom_bond_atom_site_label_1
_geom_bond_atom_site_label_2
_geom_bond_distance
_geom_bond_site_symmetry_2
_geom_bond_publ_flag
Nd O1 2.272(2) . ?
Nd O3 2.314(2) . ?
Nd O4 2.421(2) . ?
Nd O2 2.444(2) . ?
Nd O11S 2.484(3) . ?
Nd O10S 2.508(2) . ?
Nd O4S 2.518(2) . ?
Nd O1S 2.519(2) . ?
O1 N1 1.381(3) . ?
O2 C18 1.236(4) . ?
O3 N3 1.382(3) . ?
O4 C38 1.232(4) . ?
N1 C1 1.507(4) . ?
N1 C17 1.510(4) . ?
N1 C11 1.535(4) . ?
N2 C18 1.328(4) . ?
N2 C21 1.445(4) . ?
N3 C3 1.513(4) . ?
N3 C37 1.520(4) . ?
N3 C31 1.540(4) . ?
N4 C38 1.322(4) . ?
N4 C41 1.445(4) . ?
C1 C2 1.529(4) . ?
C2 C3 1.524(5) . ?
C11 C12 1.534(5) . ?
C11 C15 1.548(5) . ?
C12 C13 1.532(5) . ?
C13 C14 1.512(6) . ?
C14 C15 1.536(6) . ?
C15 C16 1.531(5) . ?
C16 C17 1.526(4) . ?
C17 C18 1.523(4) . ?
C21 C22 1.393(5) . ?
C21 C26 1.395(4) . ?
C22 C23 1.387(5) . ?
C22 C27 1.511(5) . ?
C23 C24 1.378(6) . ?
C24 C25 1.383(6) . ?
C25 C26 1.385(5) . ?
C26 C29 1.511(5) . ?
C27 C28 1.528(7) . ?
C29 C30 1.526(6) . ?
C31 C32 1.527(4) . ?
C31 C35 1.538(5) . ?
C32 C33 1.536(5) . ?
C33 C34 1.535(5) . ?
C34 C35 1.527(5) . ?
C35 C36 1.537(5) . ?
C36 C37 1.532(4) . ?
C37 C38 1.526(4) . ?
C41 C42 1.391(5) . ?
C41 C46 1.396(5) . ?
C42 C43 1.394(5) . ?
C42 C47 1.515(5) . ?
C43 C44 1.380(6) . ?
C44 C45 1.371(6) . ?
C45 C46 1.397(5) . ?
C46 C49 1.515(6) . ?
C47 C48 1.539(5) . ?
C49 C50Y 1.474(8) . ?
C49 C50X 1.481(18) . ?
S1S O3S 1.425(3) . ?
S1S O2S 1.443(3) . ?
S1S O1S 1.456(3) . ?
S1S C1S 1.828(5) . ?
S2S O5S 1.421(3) . ?
S2S O6S 1.440(4) . ?
S2S O4S 1.458(3) . ?
S2S C2S 1.829(4) . ?
S3S O7S 1.425(3) . ?
S3S O9S 1.436(3) . ?
S3S O8S 1.446(3) . ?
S3S C3S 1.814(5) . ?
F1S C1S 1.330(6) . ?
F2S C1S 1.316(5) . ?
F3S C1S 1.334(6) . ?
F4S C2S 1.322(6) . ?
F5S C2S 1.329(5) . ?
F6S C2S 1.325(5) . ?
F7S C3S 1.314(6) . ?
F8S C3S 1.337(6) . ?
F9S C3S 1.338(6) . ?
O10S C10Y 1.408(10) . ?
O10S C10X 1.470(9) . ?
O11S C11S 1.430(5) . ?
O12S C12S 1.385(6) . ?
O13S C5S 1.354(9) . ?
O13S C6S 1.485(12) . ?
C4S C5S 1.399(13) . ?
C6S C7S 1.516(15) . ?

loop_
_geom_torsion_atom_site_label_1
_geom_torsion_atom_site_label_2
_geom_torsion_atom_site_label_3
_geom_torsion_atom_site_label_4
_geom_torsion
_geom_torsion_site_symmetry_1
_geom_torsion_site_symmetry_2
_geom_torsion_site_symmetry_3
_geom_torsion_site_symmetry_4
_geom_torsion_publ_flag
Nd O1 N1 C1 52.5(3) . . . . ?
Nd O1 N1 C17 -70.0(3) . . . . ?
Nd O1 N1 C11 -179.92(19) . . . . ?
Nd O3 N3 C3 90.8(3) . . . . ?
Nd O3 N3 C37 -37.4(4) . . . . ?
Nd O3 N3 C31 -147.3(2) . . . . ?
O1 N1 C1 C2 47.2(3) . . . . ?
C17 N1 C1 C2 169.7(2) . . . . ?
C11 N1 C1 C2 -77.2(3) . . . . ?
N1 C1 C2 C3 -144.9(3) . . . . ?
O3 N3 C3 C2 -39.6(4) . . . . ?
C37 N3 C3 C2 87.1(3) . . . . ?
C31 N3 C3 C2 -161.6(3) . . . . ?
C1 C2 C3 N3 84.9(3) . . . . ?
O1 N1 C11 C12 -38.9(3) . . . . ?
C1 N1 C11 C12 87.1(3) . . . . ?
C17 N1 C11 C12 -154.7(3) . . . . ?
O1 N1 C11 C15 77.4(3) . . . . ?
C1 N1 C11 C15 -156.6(3) . . . . ?
C17 N1 C11 C15 -38.4(3) . . . . ?
N1 C11 C12 C13 127.7(3) . . . . ?
C15 C11 C12 C13 13.8(4) . . . . ?
C11 C12 C13 C14 -33.9(4) . . . . ?
C12 C13 C14 C15 41.2(5) . . . . ?
C13 C14 C15 C16 -149.7(4) . . . . ?
C13 C14 C15 C11 -31.9(4) . . . . ?
C12 C11 C15 C16 135.9(3) . . . . ?
N1 C11 C15 C16 14.8(4) . . . . ?
C12 C11 C15 C14 11.0(4) . . . . ?
N1 C11 C15 C14 -110.1(3) . . . . ?
C14 C15 C16 C17 130.8(3) . . . . ?
C11 C15 C16 C17 14.3(4) . . . . ?
O1 N1 C17 C18 59.1(3) . . . . ?
C1 N1 C17 C18 -64.4(3) . . . . ?
C11 N1 C17 C18 174.1(2) . . . . ?
O1 N1 C17 C16 -66.6(3) . . . . ?
C1 N1 C17 C16 169.8(3) . . . . ?
C11 N1 C17 C16 48.3(3) . . . . ?
C15 C16 C17 N1 -38.8(3) . . . . ?
C15 C16 C17 C18 -162.8(3) . . . . ?
Nd O2 C18 N2 169.9(2) . . . . ?
Nd O2 C18 C17 -8.4(5) . . . . ?
C21 N2 C18 O2 -2.5(5) . . . . ?
C21 N2 C18 C17 176.0(3) . . . . ?
N1 C17 C18 O2 -26.7(4) . . . . ?
C16 C17 C18 O2 91.7(4) . . . . ?
N1 C17 C18 N2 154.9(3) . . . . ?
C16 C17 C18 N2 -86.7(3) . . . . ?
C18 N2 C21 C22 -88.6(4) . . . . ?
C18 N2 C21 C26 88.1(4) . . . . ?
C26 C21 C22 C23 1.7(5) . . . . ?
N2 C21 C22 C23 178.3(3) . . . . ?
C26 C21 C22 C27 -176.0(3) . . . . ?
N2 C21 C22 C27 0.6(5) . . . . ?
C21 C22 C23 C24 -1.4(5) . . . . ?
C27 C22 C23 C24 176.4(4) . . . . ?
C22 C23 C24 C25 0.0(6) . . . . ?
C23 C24 C25 C26 1.2(6) . . . . ?
C24 C25 C26 C21 -0.8(5) . . . . ?
C24 C25 C26 C29 178.1(3) . . . . ?
C22 C21 C26 C25 -0.6(5) . . . . ?
N2 C21 C26 C25 -177.2(3) . . . . ?
C22 C21 C26 C29 -179.6(3) . . . . ?
N2 C21 C26 C29 3.9(5) . . . . ?
C23 C22 C27 C28 104.7(5) . . . . ?
C21 C22 C27 C28 -77.6(5) . . . . ?
C25 C26 C29 C30 -91.4(4) . . . . ?
C21 C26 C29 C30 87.5(4) . . . . ?
O3 N3 C31 C32 -40.6(3) . . . . ?
C3 N3 C31 C32 83.1(3) . . . . ?
C37 N3 C31 C32 -157.2(3) . . . . ?
O3 N3 C31 C35 76.9(3) . . . . ?
C3 N3 C31 C35 -159.4(3) . . . . ?
C37 N3 C31 C35 -39.7(3) . . . . ?
C35 C31 C32 C33 10.5(3) . . . . ?
N3 C31 C32 C33 125.8(3) . . . . ?
C31 C32 C33 C34 -30.8(4) . . . . ?
C32 C33 C34 C35 39.6(4) . . . . ?
C33 C34 C35 C36 -149.9(3) . . . . ?
C33 C34 C35 C31 -32.4(3) . . . . ?
C32 C31 C35 C34 13.7(3) . . . . ?
N3 C31 C35 C34 -107.4(3) . . . . ?
C32 C31 C35 C36 139.0(3) . . . . ?
N3 C31 C35 C36 17.9(3) . . . . ?
C34 C35 C36 C37 127.7(3) . . . . ?
C31 C35 C36 C37 10.8(3) . . . . ?
O3 N3 C37 C38 54.1(3) . . . . ?
C3 N3 C37 C38 -73.5(3) . . . . ?
C31 N3 C37 C38 169.9(3) . . . . ?
O3 N3 C37 C36 -69.0(3) . . . . ?
C3 N3 C37 C36 163.4(3) . . . . ?
C31 N3 C37 C36 46.7(3) . . . . ?
C35 C36 C37 N3 -36.0(3) . . . . ?
C35 C36 C37 C38 -160.0(3) . . . . ?
Nd O4 C38 N4 -178.1(2) . . . . ?
Nd O4 C38 C37 7.0(5) . . . . ?
C41 N4 C38 O4 -5.2(5) . . . . ?
C41 N4 C38 C37 170.2(3) . . . . ?
N3 C37 C38 O4 -44.6(4) . . . . ?
C36 C37 C38 O4 72.9(4) . . . . ?
N3 C37 C38 N4 140.1(3) . . . . ?
C36 C37 C38 N4 -102.4(3) . . . . ?
C38 N4 C41 C42 -75.7(4) . . . . ?
C38 N4 C41 C46 104.7(4) . . . . ?
C46 C41 C42 C43 1.1(5) . . . . ?
N4 C41 C42 C43 -178.5(3) . . . . ?
C46 C41 C42 C47 -178.3(3) . . . . ?
N4 C41 C42 C47 2.1(5) . . . . ?
C41 C42 C43 C44 0.1(5) . . . . ?
C47 C42 C43 C44 179.6(3) . . . . ?
C42 C43 C44 C45 -0.9(6) . . . . ?
C43 C44 C45 C46 0.5(6) . . . . ?
C42 C41 C46 C45 -1.5(5) . . . . ?
N4 C41 C46 C45 178.1(3) . . . . ?
C42 C41 C46 C49 176.5(4) . . . . ?
N4 C41 C46 C49 -3.9(5) . . . . ?
C44 C45 C46 C41 0.6(6) . . . . ?
C44 C45 C46 C49 -177.3(4) . . . . ?
C41 C42 C47 C48 -72.9(4) . . . . ?
C43 C42 C47 C48 107.7(4) . . . . ?
C41 C46 C49 C50Y -166.9(6) . . . . ?
C45 C46 C49 C50Y 10.9(8) . . . . ?
C41 C46 C49 C50X 131.9(11) . . . . ?
C45 C46 C49 C50X -50.3(12) . . . . ?
O3S S1S O1S Nd 125.9(3) . . . . ?
O2S S1S O1S Nd -10.8(3) . . . . ?
C1S S1S O1S Nd -121.5(3) . . . . ?
O5S S2S O4S Nd 121.8(3) . . . . ?
O6S S2S O4S Nd -14.9(3) . . . . ?
C2S S2S O4S Nd -125.3(3) . . . . ?
O3S S1S C1S F2S -57.4(4) . . . . ?
O2S S1S C1S F2S 64.2(4) . . . . ?
O1S S1S C1S F2S -178.2(4) . . . . ?
O3S S1S C1S F1S -177.6(3) . . . . ?
O2S S1S C1S F1S -56.0(4) . . . . ?
O1S S1S C1S F1S 61.7(4) . . . . ?
O3S S1S C1S F3S 62.7(4) . . . . ?
O2S S1S C1S F3S -175.7(3) . . . . ?
O1S S1S C1S F3S -58.0(4) . . . . ?
O5S S2S C2S F4S 59.8(3) . . . . ?
O6S S2S C2S F4S -178.8(3) . . . . ?
O4S S2S C2S F4S -61.2(3) . . . . ?
O5S S2S C2S F6S 179.7(3) . . . . ?
O6S S2S C2S F6S -58.8(3) . . . . ?
O4S S2S C2S F6S 58.7(3) . . . . ?
O5S S2S C2S F5S -60.4(4) . . . . ?
O6S S2S C2S F5S 61.1(4) . . . . ?
O4S S2S C2S F5S 178.6(3) . . . . ?
O7S S3S C3S F7S -61.3(4) . . . . ?
O9S S3S C3S F7S 177.3(3) . . . . ?
O8S S3S C3S F7S 59.6(4) . . . . ?
O7S S3S C3S F8S 59.3(4) . . . . ?
O9S S3S C3S F8S -62.1(4) . . . . ?
O8S S3S C3S F8S -179.8(4) . . . . ?
O7S S3S C3S F9S 176.6(4) . . . . ?
O9S S3S C3S F9S 55.2(4) . . . . ?
O8S S3S C3S F9S -62.5(4) . . . . ?
C6S O13S C5S C4S -153.6(11) . . . . ?
C5S O13S C6S C7S -66.5(15) . . . . ?
